data_7132058
loop_
_publ_author_name
'Zhao, Shunan'
'Song , Jianfeng'
'Wong, Keith Man-Chung'

_publ_section_title
;
 Multifunctional Bisalkynylplatinum(II) Bipyridine Complexes with
 Rodamine-Like Ligands Featuring Near-Infrared Phosphorescence and Delayed
 Fluorescence
;
_journal_name_full 'Chemical Communications'
_journal_paper_doi 10.1039/D3CC03775D
_journal_year 2023
_chemical_formula_moiety '2(C70 H58.5 N4 O6 Pt)'
_chemical_formula_sum 'C140 H117 N8 O12 Pt2'
_chemical_formula_weight 2493.59
_space_group_crystal_system triclinic
_space_group_IT_number 2
_space_group_name_Hall '-P 1'
_space_group_name_H-M_alt 'P -1'
_atom_sites_solution_hydrogens geom
_atom_sites_solution_primary dual
_audit_creation_date 2021-02-25
_audit_creation_method
;
Olex2 1.2
(compiled 2018.05.29 svn.r3508 for OlexSys, GUI svn.r5506)
;
_audit_update_record
;
2023-05-26 deposited with the CCDC.	2023-08-25 downloaded from the CCDC.
;
_cell_angle_alpha 99.743(2)
_cell_angle_beta 92.001(2)
_cell_angle_gamma 94.383(2)
_cell_formula_units_Z 1
_cell_length_a 8.3256(3)
_cell_length_b 18.5591(8)
_cell_length_c 21.9298(8)
_cell_measurement_reflns_used 9296
_cell_measurement_temperature 100(2)
_cell_measurement_theta_max 65.24
_cell_measurement_theta_min 4.93
_cell_volume 3325.9(2)
_computing_cell_refinement 'SAINT V8.38A (?, 2016)'
_computing_data_reduction 'SAINT V8.38A (?, 2016)'
_computing_molecular_graphics 'Olex2 (Dolomanov et al., 2009)'
_computing_publication_material 'Olex2 (Dolomanov et al., 2009)'
_computing_structure_refinement 'ShelXL (Sheldrick, 2015)'
_computing_structure_solution 'ShelXT (Sheldrick, 2015)'
_diffrn_ambient_temperature 100.01
_diffrn_measured_fraction_theta_full 0.937
_diffrn_measured_fraction_theta_max 0.989
_diffrn_measurement_device_type 'Bruker APEX-II CCD'
_diffrn_measurement_method '\f and \w scans'
_diffrn_radiation_type CuK\a
_diffrn_radiation_wavelength 1.54178
_diffrn_reflns_av_R_equivalents 0.0396
_diffrn_reflns_av_unetI/netI 0.0334
_diffrn_reflns_Laue_measured_fraction_full 0.937
_diffrn_reflns_Laue_measured_fraction_max 0.989
_diffrn_reflns_limit_h_max 9
_diffrn_reflns_limit_h_min -9
_diffrn_reflns_limit_k_max 20
_diffrn_reflns_limit_k_min -21
_diffrn_reflns_limit_l_max 25
_diffrn_reflns_limit_l_min -25
_diffrn_reflns_number 47167
_diffrn_reflns_point_group_measured_fraction_full 0.937
_diffrn_reflns_point_group_measured_fraction_max 0.989
_diffrn_reflns_theta_full 67.679
_diffrn_reflns_theta_max 65.237
_diffrn_reflns_theta_min 2.046
_diffrn_standards_number 0
_exptl_absorpt_coefficient_mu 4.345
_exptl_absorpt_correction_T_max 0.7526
_exptl_absorpt_correction_T_min 0.4624
_exptl_absorpt_correction_type multi-scan
_exptl_absorpt_process_details
'SADABS-2016/2 (Bruker,2016/2) was used for absorption correction. wR2(int) was 0.1107 before and 0.0585 after correction. The Ratio of minimum to maximum transmission is 0.6144. The \l/2 correction factor is Not present.'
_exptl_crystal_colour yellow
_exptl_crystal_colour_primary yellow
_exptl_crystal_density_diffrn 1.245
_exptl_crystal_description block
_exptl_crystal_F_000 1265
_exptl_crystal_size_max 0.21
_exptl_crystal_size_mid 0.19
_exptl_crystal_size_min 0.17
_refine_diff_density_max 3.123
_refine_diff_density_min -1.239
_refine_diff_density_rms 0.116
_refine_ls_extinction_method none
_refine_ls_goodness_of_fit_ref 1.070
_refine_ls_hydrogen_treatment constr
_refine_ls_matrix_type full
_refine_ls_number_parameters 829
_refine_ls_number_reflns 11259
_refine_ls_number_restraints 241
_refine_ls_restrained_S_all 1.074
_refine_ls_R_factor_all 0.0623
_refine_ls_R_factor_gt 0.0575
_refine_ls_shift/su_max 0.001
_refine_ls_shift/su_mean 0.000
_refine_ls_structure_factor_coef Fsqd
_refine_ls_weighting_details
;
 w=1/[\s^2^(Fo^2^)+(0.0762P)^2^+13.9996P]
 where P=(Fo^2^+2Fc^2^)/3
;
_refine_ls_weighting_scheme calc
_refine_ls_wR_factor_gt 0.1494
_refine_ls_wR_factor_ref 0.1554
_reflns_Friedel_coverage 0.000
_reflns_number_gt 10362
_reflns_number_total 11259
_reflns_threshold_expression 'I > 2\s(I)'
_cod_data_source_file d3cc03775d2.cif
_cod_data_source_block (tBu-bpy)-Pt-(Rho4)2yellow
_cod_database_code 7132058
_shelxl_version_number 2013-2
_shelx_space_group_comment
;
The symmetry employed for this shelxl refinement is uniquely defined
by the following loop, which should always be used as a source of
symmetry information in preference to the above space-group names.
They are only intended as comments.
;
_shelx_estimated_absorpt_t_max 0.525
_shelx_estimated_absorpt_t_min 0.462
_olex2_refinement_description
;
1. Fixed Uiso
 At 1.2 times of:
  All C(H) groups, All C(H,H) groups
 At 1.5 times of:
  All C(H,H,H) groups
2. Restrained distances
 C60-C61
 1.6 with sigma of 0.01
3. Uiso/Uaniso restraints and constraints
Uanis(C52) \\sim Ueq: with sigma of 0.0001 and sigma for terminal atoms of
0.0002
Uanis(O5) \\sim Ueq, Uanis(C70) \\sim Ueq, Uanis(O6) \\sim Ueq, Uanis(C69)
\\sim Ueq, Uanis(C68) \\sim Ueq, Uanis(C67) \\sim Ueq, Uanis(C66) \\sim Ueq,
Uanis(C65) \\sim Ueq, Uanis(C64) \\sim Ueq: with sigma of 0.005 and sigma for
terminal atoms of 0.01
Uanis(O4A) \\sim Ueq, Uanis(O4) \\sim Ueq, Uanis(C55) \\sim Ueq, Uanis(C55A)
\\sim Ueq, Uanis(C54) \\sim Ueq, Uanis(C54A) \\sim Ueq, Uanis(C56) \\sim Ueq,
Uanis(C56A) \\sim Ueq, Uanis(C57A) \\sim Ueq, Uanis(C57) \\sim Ueq, Uanis(C58)
\\sim Ueq, Uanis(C58A) \\sim Ueq, Uanis(C59) \\sim Ueq, Uanis(C59A) \\sim Ueq,
Uanis(N4A) \\sim Ueq, Uanis(N4) \\sim Ueq, Uanis(C60) \\sim Ueq, Uanis(C61A)
\\sim Ueq, Uanis(C61) \\sim Ueq, Uanis(C62) \\sim Ueq: with sigma of 0.005 and
sigma for terminal atoms of 0.01
Uanis(C44) \\sim Ueq, Uanis(O3) \\sim Ueq, Uanis(C43) \\sim Ueq, Uanis(C42)
\\sim Ueq, Uanis(C41) \\sim Ueq, Uanis(C40) \\sim Ueq, Uanis(C39) \\sim Ueq,
Uanis(C38) \\sim Ueq: with sigma of 0.001 and sigma for terminal atoms of 0.002
Uanis(C40) \\sim Ueq, Uanis(C41) \\sim Ueq, Uanis(C42) \\sim Ueq: with sigma of
0.0001 and sigma for terminal atoms of 0.0002
Uanis(C63) \\sim Ueq: with sigma of 0.001 and sigma for terminal atoms of 0.002
Uanis(C62A) \\sim Ueq: with sigma of 0.001 and sigma for terminal atoms of 0.002
Uanis(C42) \\sim Ueq: with sigma of 0.0001 and sigma for terminal atoms of
0.0002
4. Others
 Fixed Sof: O4(0.5) C55(0.5) C54(0.5) C56(0.5) H56(0.5) C62(0.5) H62A(0.5)
 H62B(0.5) C57(0.5) C59(0.5) H59(0.5) N4(0.5) C58(0.5) H58(0.5) H60A(0.5)
 H60B(0.5) H60C(0.5) H60D(0.5) H60E(0.5) C59A(0.5) H59A(0.5) N4A(0.5) C56A(0.5)
 H56A(0.5) C54A(0.5) C57A(0.5) C58A(0.5) H58A(0.5) C55A(0.5) C61A(0.5)
 H61A(0.5) H61B(0.5) C61(0.5) O4A(0.5) C62A(0.5)
5.a Secondary CH2 refined with riding coordinates:
 C34(H34A,H34B), C36(H36A,H36B), C62(H62A,H62B), C60(H60A,H60B), C61A(H61A,H61B)
5.b Aromatic/amide H refined with riding coordinates:
 C1(H1), C7(H7), C4(H4), C2(H2), C26(H26), C10(H10), C23(H23), C22(H22),
 C30(H30), C9(H9), C33(H33), C32(H32), C48(H48), C49(H49), C52(H52), C39(H39),
 C41(H41), C40(H40), C42(H42), C56(H56), C59(H59), C58(H58), C59A(H59A),
 C56A(H56A), C58A(H58A), C65(H65), C68(H68), C66(H66), C67(H67)
5.c Idealised Me refined as rotating group:
 C14(H14A,H14B,H14C), C13(H13A,H13B,H13C), C12(H12A,H12B,H12C), C35(H35A,H35B,
 H35C), C16(H16A,H16B,H16C), C17(H17A,H17B,H17C), C37(H37A,H37B,H37C), C18(H18A,
 H18B,H18C), C60(H60C,H60D,H60E)
;
_olex2_submission_special_instructions 'No special instructions were received'

loop_
_space_group_symop_operation_xyz
'x, y, z'
'-x, -y, -z'

loop_
_atom_site_label
_atom_site_type_symbol
_atom_site_fract_x
_atom_site_fract_y
_atom_site_fract_z
_atom_site_U_iso_or_equiv
_atom_site_adp_type
_atom_site_occupancy
_atom_site_site_symmetry_order
_atom_site_calc_flag
_atom_site_refinement_flags_posn
_atom_site_refinement_flags_adp
_atom_site_refinement_flags_occupancy
_atom_site_disorder_assembly
_atom_site_disorder_group
Pt1 Pt 0.26618(3) 0.53417(2) 0.59328(2) 0.04584(11) Uani 1 1 d . . . . .
O1 O 0.6266(6) 0.4654(3) 0.95635(19) 0.0565(11) Uani 1 1 d . . . . .
N1 N 0.1831(6) 0.5520(3) 0.5083(2) 0.0416(10) Uani 1 1 d . . . . .
N2 N 0.3465(5) 0.4465(3) 0.5365(2) 0.0427(10) Uani 1 1 d . . . . .
C6 C 0.3070(7) 0.4409(3) 0.4753(3) 0.0415(12) Uani 1 1 d . . . . .
N3 N 0.6976(8) 0.3319(4) 1.1190(3) 0.0700(18) Uani 1 1 d . . . . .
C5 C 0.2266(6) 0.5040(3) 0.4588(3) 0.0406(12) Uani 1 1 d . . . . .
C1 C 0.1078(8) 0.6100(3) 0.4975(3) 0.0488(14) Uani 1 1 d . . . . .
H1 H 0.0755 0.6433 0.5318 0.059 Uiso 1 1 calc R . . . .
C7 C 0.3367(8) 0.3794(3) 0.4324(3) 0.0496(14) Uani 1 1 d . . . . .
H7 H 0.3079 0.3771 0.3898 0.060 Uiso 1 1 calc R . . . .
C4 C 0.1978(7) 0.5160(3) 0.3990(3) 0.0407(12) Uani 1 1 d . . . . .
H4 H 0.2304 0.4820 0.3653 0.049 Uiso 1 1 calc R . . . .
O4 O -0.1803(16) 0.8783(7) 0.8357(6) 0.063(3) Uani 0.5 1 d . U P A 1
C29 C 0.5788(8) 0.4027(4) 0.9794(3) 0.0502(14) Uani 1 1 d . . . . .
O2 O 0.4254(9) 0.2857(3) 0.8424(3) 0.0911(19) Uani 1 1 d . . . . .
C3 C 0.1223(7) 0.5766(3) 0.3872(3) 0.0449(13) Uani 1 1 d . . . . .
C31 C 0.6206(8) 0.3371(4) 1.0637(3) 0.0548(16) Uani 1 1 d . . . . .
C8 C 0.4077(9) 0.3215(4) 0.4518(3) 0.0548(15) Uani 1 1 d . . . . .
C2 C 0.0752(8) 0.6237(3) 0.4388(3) 0.0485(14) Uani 1 1 d . . . . .
H2 H 0.0204 0.6654 0.4334 0.058 Uiso 1 1 calc R . . . .
C11 C 0.1020(8) 0.5944(3) 0.3221(3) 0.0482(14) Uani 1 1 d . . . . .
C21 C 0.4719(7) 0.4933(4) 0.7802(3) 0.0522(15) Uani 1 1 d . . . . .
C24 C 0.5705(7) 0.4716(4) 0.8980(3) 0.0500(14) Uani 1 1 d . . . . .
C46 C 0.1041(9) 0.6645(4) 0.6730(3) 0.0557(16) Uani 1 1 d . . . . .
C26 C 0.4137(8) 0.4320(4) 0.8032(3) 0.0520(15) Uani 1 1 d . . . . .
H26 H 0.3395 0.3969 0.7781 0.062 Uiso 1 1 calc R . . . .
C19 C 0.3604(8) 0.5146(4) 0.6708(3) 0.0497(14) Uani 1 1 d . . . . .
C10 C 0.4190(7) 0.3909(4) 0.5547(3) 0.0483(14) Uani 1 1 d . . . . .
H10 H 0.4495 0.3947 0.5973 0.058 Uiso 1 1 calc R . . . .
C23 C 0.6287(8) 0.5341(4) 0.8760(3) 0.0540(15) Uani 1 1 d . . . . .
H23 H 0.7015 0.5696 0.9014 0.065 Uiso 1 1 calc R . . . .
C22 C 0.5818(7) 0.5448(4) 0.8179(3) 0.0552(16) Uani 1 1 d . . . . .
H22 H 0.6237 0.5873 0.8030 0.066 Uiso 1 1 calc R . . . .
C25 C 0.4607(8) 0.4198(4) 0.8626(3) 0.0539(15) Uani 1 1 d . . . . .
C30 C 0.6546(8) 0.3974(4) 1.0350(3) 0.0534(15) Uani 1 1 d . . . . .
H30 H 0.7316 0.4357 1.0542 0.064 Uiso 1 1 calc R . . . .
C14 C 0.0707(9) 0.5249(4) 0.2740(3) 0.0544(15) Uani 1 1 d . . . . .
H14A H 0.1639 0.4957 0.2739 0.082 Uiso 1 1 calc GR . . . .
H14B H 0.0534 0.5380 0.2329 0.082 Uiso 1 1 calc GR . . . .
H14C H -0.0254 0.4962 0.2841 0.082 Uiso 1 1 calc GR . . . .
C28 C 0.4653(9) 0.3494(4) 0.9498(3) 0.0582(16) Uani 1 1 d . . . . .
C13 C -0.0397(10) 0.6422(4) 0.3170(3) 0.0635(18) Uani 1 1 d . . . . .
H13A H -0.1383 0.6175 0.3295 0.095 Uiso 1 1 calc GR . . . .
H13B H -0.0547 0.6499 0.2741 0.095 Uiso 1 1 calc GR . . . .
H13C H -0.0160 0.6898 0.3443 0.095 Uiso 1 1 calc GR . . . .
C20 C 0.4175(8) 0.5049(4) 0.7200(3) 0.0551(16) Uani 1 1 d . . . . .
C47 C 0.0333(10) 0.7208(4) 0.7143(3) 0.0617(18) Uani 1 1 d . . . . .
C45 C 0.1689(8) 0.6155(4) 0.6418(3) 0.0535(15) Uani 1 1 d . . . . .
C27 C 0.3915(9) 0.3541(4) 0.8875(3) 0.0627(18) Uani 1 1 d . . . . .
C34 C 0.8127(8) 0.3904(4) 1.1505(3) 0.0564(16) Uani 1 1 d . . . . .
H34A H 0.8253 0.3857 1.1946 0.068 Uiso 1 1 calc R . . . .
H34B H 0.7691 0.4382 1.1486 0.068 Uiso 1 1 calc R . . . .
C9 C 0.4511(8) 0.3296(4) 0.5151(3) 0.0530(15) Uani 1 1 d . . . . .
H9 H 0.5030 0.2919 0.5304 0.064 Uiso 1 1 calc R . . . .
C12 C 0.2603(9) 0.6362(4) 0.3087(3) 0.0598(17) Uani 1 1 d . . . . .
H12A H 0.2792 0.6819 0.3387 0.090 Uiso 1 1 calc GR . . . .
H12B H 0.2523 0.6477 0.2667 0.090 Uiso 1 1 calc GR . . . .
H12C H 0.3501 0.6057 0.3120 0.090 Uiso 1 1 calc GR . . . .
C33 C 0.4253(10) 0.2921(4) 0.9808(3) 0.0662(19) Uani 1 1 d . . . . .
H33 H 0.3433 0.2556 0.9626 0.079 Uiso 1 1 calc R . . . .
C32 C 0.4974(10) 0.2851(4) 1.0362(3) 0.067(2) Uani 1 1 d . . . . .
H32 H 0.4640 0.2450 1.0560 0.081 Uiso 1 1 calc R . . . .
C48 C -0.0799(9) 0.7019(4) 0.7557(3) 0.0599(17) Uani 1 1 d . . . . .
H48 H -0.1153 0.6517 0.7543 0.072 Uiso 1 1 calc R . . . .
C35 C 0.9762(9) 0.3899(5) 1.1228(3) 0.0672(19) Uani 1 1 d . . . . .
H35A H 0.9648 0.3945 1.0791 0.101 Uiso 1 1 calc GR . . . .
H35B H 1.0226 0.3437 1.1264 0.101 Uiso 1 1 calc GR . . . .
H35C H 1.0474 0.4312 1.1451 0.101 Uiso 1 1 calc GR . . . .
C15 C 0.4296(11) 0.2510(4) 0.4078(4) 0.070(2) Uani 1 1 d . . . . .
C38 C 0.2136(10) 0.3510(5) 0.8867(4) 0.072(2) Uani 1 1 d . U . . .
C49 C -0.1412(10) 0.7550(4) 0.7986(4) 0.071(2) Uani 1 1 d . . . . .
H49 H -0.2163 0.7416 0.8272 0.085 Uiso 1 1 calc R . . . .
C50 C -0.0910(12) 0.8279(5) 0.7990(4) 0.081(2) Uani 1 1 d . . . . .
C52 C 0.0825(11) 0.7936(5) 0.7163(4) 0.0742(17) Uani 1 1 d . U . . .
H52 H 0.1597 0.8067 0.6883 0.089 Uiso 1 1 calc R . . . .
O3 O 0.2716(14) 0.1966(6) 0.7792(5) 0.153(4) Uani 1 1 d . U . . .
C16 C 0.4329(14) 0.2619(5) 0.3399(4) 0.088(3) Uani 1 1 d . . . . .
H16A H 0.3282 0.2767 0.3269 0.132 Uiso 1 1 calc GR . . . .
H16B H 0.4547 0.2158 0.3136 0.132 Uiso 1 1 calc GR . . . .
H16C H 0.5177 0.3002 0.3358 0.132 Uiso 1 1 calc GR . . . .
C17 C 0.5913(15) 0.2211(6) 0.4224(4) 0.097(3) Uani 1 1 d . . . . .
H17A H 0.6801 0.2575 0.4181 0.146 Uiso 1 1 calc GR . . . .
H17B H 0.6030 0.1756 0.3934 0.146 Uiso 1 1 calc GR . . . .
H17C H 0.5940 0.2111 0.4648 0.146 Uiso 1 1 calc GR . . . .
C39 C 0.1244(13) 0.3996(6) 0.9215(5) 0.091(3) Uani 1 1 d . U . . .
H39 H 0.1744 0.4385 0.9515 0.109 Uiso 1 1 calc R . . . .
C51 C 0.0212(14) 0.8496(5) 0.7591(5) 0.088(3) Uani 1 1 d . . . . .
C36 C 0.6871(12) 0.2597(6) 1.1441(4) 0.091(3) Uani 1 1 d . . . . .
H36A H 0.6517 0.2182 1.1105 0.109 Uiso 1 1 calc R . . . .
H36B H 0.7939 0.2510 1.1614 0.109 Uiso 1 1 calc R . . . .
C43 C 0.1474(13) 0.2939(6) 0.8450(5) 0.093(3) Uani 1 1 d . U . . .
C44 C 0.2724(15) 0.2553(7) 0.8203(6) 0.103(3) Uani 1 1 d . U . . .
C37 C 0.5741(15) 0.2659(9) 1.1909(6) 0.125(4) Uani 1 1 d . . . . .
H37A H 0.4704 0.2770 1.1736 0.188 Uiso 1 1 calc GR . . . .
H37B H 0.6132 0.3055 1.2248 0.188 Uiso 1 1 calc GR . . . .
H37C H 0.5602 0.2196 1.2066 0.188 Uiso 1 1 calc GR . . . .
C41 C -0.1001(17) 0.3342(7) 0.8697(6) 0.117(2) Uani 1 1 d . U . . .
H41 H -0.2139 0.3296 0.8625 0.141 Uiso 1 1 calc R . . . .
C40 C -0.0484(16) 0.3899(7) 0.9113(6) 0.118(2) Uani 1 1 d . U . . .
H40 H -0.1186 0.4218 0.9334 0.141 Uiso 1 1 calc R . . . .
C53 C 0.0728(18) 0.9291(6) 0.7599(6) 0.121(5) Uani 1 1 d . . . . .
C18 C 0.2869(19) 0.1969(6) 0.4156(7) 0.134(5) Uani 1 1 d . . . . .
H18A H 0.2899 0.1871 0.4582 0.201 Uiso 1 1 calc GR . . . .
H18B H 0.2935 0.1509 0.3866 0.201 Uiso 1 1 calc GR . . . .
H18C H 0.1858 0.2179 0.4070 0.201 Uiso 1 1 calc GR . . . .
C55 C -0.121(2) 0.9489(9) 0.8443(9) 0.064(4) Uani 0.5 1 d . U P A 1
C42 C -0.0255(17) 0.2816(8) 0.8348(7) 0.121(2) Uani 1 1 d . U . . .
H42 H -0.0793 0.2415 0.8070 0.145 Uiso 1 1 calc R . . . .
C54 C -0.008(2) 0.9755(9) 0.8083(8) 0.062(4) Uani 0.5 1 d . U P A 1
C56 C -0.176(2) 0.9935(8) 0.8958(8) 0.063(4) Uani 0.5 1 d . U P A 1
H56 H -0.2523 0.9735 0.9210 0.076 Uiso 0.5 1 calc R . P A 1
C62 C -0.117(3) 1.1931(12) 0.9764(10) 0.092(6) Uani 0.5 1 d . U P A 1
H62A H -0.2001 1.2214 0.9985 0.111 Uiso 0.5 1 calc R . P A 1
H62B H -0.0885 1.2143 0.9393 0.111 Uiso 0.5 1 calc R . P A 1
C57 C -0.119(2) 1.0687(10) 0.9107(9) 0.077(4) Uani 0.5 1 d . U P A 1
C59 C 0.051(2) 1.0491(8) 0.8233(7) 0.063(3) Uani 0.5 1 d . U P A 1
H59 H 0.1312 1.0680 0.7991 0.076 Uiso 0.5 1 calc R . P A 1
N4 N -0.1722(18) 1.1140(7) 0.9598(7) 0.074(3) Uani 0.5 1 d . U P A 1
C58 C -0.006(2) 1.0949(9) 0.8730(8) 0.071(4) Uani 0.5 1 d . U P A 1
H58 H 0.0333 1.1452 0.8814 0.085 Uiso 0.5 1 calc R . P A 1
C60 C -0.313(2) 1.0837(10) 1.0009(9) 0.155(6) Uani 1 1 d D U . . .
H60A H -0.3039 1.0321 1.0057 0.186 Uiso 0.5 1 calc R . P A 1
H60B H -0.3179 1.1150 1.0420 0.186 Uiso 0.5 1 calc R . P A 1
H60C H -0.2864 1.0653 0.9582 0.232 Uiso 0.5 1 calc GR . P A 2
H60D H -0.3045 1.1374 1.0082 0.232 Uiso 0.5 1 calc GR . P A 2
H60E H -0.4237 1.0654 1.0075 0.232 Uiso 0.5 1 calc GR . P A 2
C59A C 0.145(3) 1.0457(14) 0.8533(13) 0.114(7) Uani 0.5 1 d . U P A 2
H59A H 0.2383 1.0627 0.8346 0.137 Uiso 0.5 1 calc R . P A 2
N4A N -0.073(4) 1.0998(16) 0.9985(14) 0.157(9) Uani 0.5 1 d . U P A 2
C56A C -0.103(3) 0.9884(14) 0.9216(13) 0.110(7) Uani 0.5 1 d . U P A 2
H56A H -0.1800 0.9680 0.9463 0.131 Uiso 0.5 1 calc R . P A 2
C54A C 0.064(3) 0.9766(12) 0.8282(11) 0.089(6) Uani 0.5 1 d . U P A 2
C57A C -0.025(4) 1.0590(18) 0.9400(16) 0.138(10) Uani 0.5 1 d . U P A 2
C58A C 0.090(4) 1.0877(16) 0.9036(14) 0.123(8) Uani 0.5 1 d . U P A 2
H58A H 0.1301 1.1377 0.9144 0.147 Uiso 0.5 1 calc R . P A 2
C55A C -0.061(3) 0.9501(13) 0.8644(12) 0.095(7) Uani 0.5 1 d . U P A 2
C61A C -0.207(4) 1.0594(18) 1.0418(15) 0.138(10) Uani 0.5 1 d . U P A 2
H61A H -0.2059 1.0054 1.0376 0.166 Uiso 0.5 1 calc R . P A 2
H61B H -0.2086 1.0836 1.0856 0.166 Uiso 0.5 1 calc R . P A 2
C61 C -0.461(5) 1.092(3) 0.954(2) 0.24(2) Uani 0.5 1 d D U P A 1
O4A O -0.130(2) 0.8761(9) 0.8528(8) 0.082(5) Uani 0.5 1 d . U P A 2
O5 O -0.0298(15) 0.9498(6) 0.7033(6) 0.157(4) Uani 1 1 d . U . . .
C64 C 0.2405(16) 0.9446(6) 0.7421(6) 0.104(3) Uani 1 1 d . U . . .
C65 C 0.3717(18) 0.9387(7) 0.7707(7) 0.124(4) Uani 1 1 d . U . . .
H65 H 0.3695 0.9239 0.8101 0.149 Uiso 1 1 calc R . . . .
C68 C 0.3856(19) 0.9869(8) 0.6569(7) 0.129(4) Uani 1 1 d . U . . .
H68 H 0.3880 1.0037 0.6183 0.155 Uiso 1 1 calc R . . . .
C69 C 0.2394(19) 0.9693(7) 0.6852(7) 0.121(4) Uani 1 1 d . U . . .
C66 C 0.528(2) 0.9545(8) 0.7442(8) 0.141(5) Uani 1 1 d . U . . .
H66 H 0.6291 0.9487 0.7638 0.169 Uiso 1 1 calc R . . . .
O6 O 0.009(2) 0.9866(9) 0.6129(8) 0.225(6) Uani 1 1 d . U . . .
C70 C 0.091(3) 0.9724(10) 0.6661(10) 0.160(6) Uani 1 1 d . U . . .
C67 C 0.514(2) 0.9782(9) 0.6884(9) 0.148(5) Uani 1 1 d . U . . .
H67 H 0.6132 0.9897 0.6705 0.177 Uiso 1 1 calc R . . . .
C63 C 0.040(2) 1.1909(11) 1.0212(9) 0.161(6) Uani 1 1 d . U . . .
C62A C -0.044(3) 1.2232(13) 0.9897(11) 0.093(6) Uani 0.5 1 d . U P A 2

loop_
_atom_site_aniso_label
_atom_site_aniso_U_11
_atom_site_aniso_U_22
_atom_site_aniso_U_33
_atom_site_aniso_U_23
_atom_site_aniso_U_13
_atom_site_aniso_U_12
Pt1 0.04926(17) 0.05704(18) 0.03262(15) 0.00951(11) 0.00117(10) 0.00977(11)
O1 0.065(3) 0.066(3) 0.038(2) 0.013(2) -0.0063(19) -0.008(2)
N1 0.041(2) 0.048(3) 0.035(2) 0.006(2) 0.0005(19) 0.006(2)
N2 0.034(2) 0.051(3) 0.044(3) 0.013(2) 0.0009(19) 0.002(2)
C6 0.040(3) 0.047(3) 0.039(3) 0.013(2) 0.003(2) 0.001(2)
N3 0.071(4) 0.082(4) 0.058(4) 0.031(3) -0.023(3) -0.018(3)
C5 0.036(3) 0.046(3) 0.039(3) 0.008(2) 0.001(2) 0.002(2)
C1 0.059(4) 0.051(3) 0.037(3) 0.004(2) 0.003(3) 0.011(3)
C7 0.058(4) 0.051(3) 0.042(3) 0.011(3) 0.001(3) 0.006(3)
C4 0.042(3) 0.047(3) 0.033(3) 0.006(2) 0.002(2) 0.002(2)
O4 0.060(5) 0.061(5) 0.063(5) -0.003(4) 0.005(4) 0.011(4)
C29 0.054(3) 0.057(4) 0.037(3) 0.007(3) 0.001(3) -0.002(3)
O2 0.128(6) 0.078(4) 0.064(3) 0.004(3) -0.013(3) 0.015(4)
C3 0.044(3) 0.050(3) 0.040(3) 0.006(2) -0.003(2) 0.004(3)
C31 0.054(4) 0.072(4) 0.039(3) 0.016(3) -0.002(3) -0.005(3)
C8 0.062(4) 0.049(3) 0.056(4) 0.012(3) 0.001(3) 0.009(3)
C2 0.054(3) 0.053(3) 0.039(3) 0.007(3) -0.001(3) 0.015(3)
C11 0.058(4) 0.050(3) 0.037(3) 0.009(3) -0.004(3) 0.009(3)
C21 0.043(3) 0.077(4) 0.039(3) 0.013(3) 0.007(3) 0.015(3)
C24 0.045(3) 0.070(4) 0.034(3) 0.008(3) -0.004(2) 0.004(3)
C46 0.071(4) 0.062(4) 0.036(3) 0.006(3) 0.000(3) 0.019(3)
C26 0.048(3) 0.069(4) 0.040(3) 0.008(3) -0.003(3) 0.013(3)
C19 0.047(3) 0.060(4) 0.044(3) 0.011(3) 0.010(3) 0.008(3)
C10 0.042(3) 0.058(4) 0.047(3) 0.017(3) -0.004(3) 0.003(3)
C23 0.043(3) 0.077(4) 0.045(3) 0.021(3) 0.007(3) -0.004(3)
C22 0.040(3) 0.082(5) 0.049(4) 0.025(3) 0.014(3) 0.006(3)
C25 0.058(4) 0.062(4) 0.042(3) 0.009(3) -0.001(3) 0.009(3)
C30 0.054(4) 0.072(4) 0.032(3) 0.006(3) -0.001(3) -0.004(3)
C14 0.067(4) 0.062(4) 0.034(3) 0.005(3) 0.003(3) 0.013(3)
C28 0.069(4) 0.059(4) 0.047(4) 0.013(3) -0.009(3) 0.003(3)
C13 0.077(5) 0.073(5) 0.042(3) 0.009(3) -0.009(3) 0.028(4)
C20 0.048(3) 0.085(5) 0.038(3) 0.017(3) 0.007(3) 0.019(3)
C47 0.076(5) 0.062(4) 0.045(4) 0.003(3) -0.011(3) 0.017(3)
C45 0.062(4) 0.066(4) 0.034(3) 0.014(3) -0.004(3) 0.007(3)
C27 0.071(5) 0.065(4) 0.049(4) 0.010(3) -0.015(3) 0.000(3)
C34 0.049(3) 0.081(5) 0.036(3) 0.004(3) -0.002(3) 0.001(3)
C9 0.056(4) 0.050(3) 0.055(4) 0.015(3) -0.002(3) 0.010(3)
C12 0.069(4) 0.069(4) 0.046(4) 0.023(3) -0.002(3) 0.001(3)
C33 0.075(5) 0.065(4) 0.057(4) 0.018(3) -0.022(4) -0.014(4)
C32 0.075(5) 0.067(4) 0.058(4) 0.023(3) -0.017(4) -0.015(4)
C48 0.060(4) 0.060(4) 0.056(4) 0.000(3) 0.001(3) 0.001(3)
C35 0.066(4) 0.087(5) 0.042(4) -0.003(3) 0.003(3) 0.000(4)
C15 0.099(6) 0.049(4) 0.062(4) 0.007(3) -0.004(4) 0.014(4)
C38 0.072(2) 0.073(2) 0.072(2) 0.0145(10) 0.0020(10) 0.0054(10)
C49 0.072(5) 0.065(5) 0.071(5) -0.005(4) 0.010(4) 0.002(4)
C50 0.097(6) 0.070(5) 0.073(5) -0.003(4) 0.022(5) 0.021(4)
C52 0.0742(17) 0.0742(17) 0.0742(17) 0.0128(3) 0.00362(13) 0.00621(17)
O3 0.158(4) 0.150(4) 0.151(4) 0.025(2) 0.007(2) 0.009(2)
C16 0.140(9) 0.072(5) 0.053(4) -0.002(4) -0.012(5) 0.045(5)
C17 0.149(10) 0.086(6) 0.064(5) 0.011(4) 0.002(6) 0.063(6)
C39 0.091(3) 0.091(3) 0.091(3) 0.0175(11) 0.0040(10) 0.0078(10)
C51 0.123(8) 0.060(5) 0.086(6) 0.012(4) 0.040(6) 0.021(5)
C36 0.086(6) 0.107(7) 0.069(5) -0.009(5) -0.019(5) 0.014(5)
C43 0.093(3) 0.094(3) 0.092(3) 0.0172(11) 0.0037(10) 0.0064(10)
C44 0.104(3) 0.102(3) 0.102(3) 0.0174(11) 0.0042(10) 0.0073(11)
C37 0.094(8) 0.167(13) 0.113(10) 0.030(9) -0.004(7) -0.006(8)
C41 0.117(2) 0.117(2) 0.117(2) 0.0203(4) 0.00571(15) 0.0098(2)
C40 0.118(2) 0.118(2) 0.118(2) 0.0203(4) 0.00573(15) 0.0098(2)
C53 0.165(12) 0.080(6) 0.126(10) 0.019(6) 0.078(9) 0.031(7)
C18 0.181(13) 0.069(6) 0.134(11) -0.027(6) 0.043(9) -0.027(7)
C55 0.064(6) 0.061(6) 0.066(6) 0.005(4) 0.001(4) 0.010(4)
C42 0.121(2) 0.121(2) 0.121(2) 0.0209(4) 0.00588(15) 0.0101(2)
C54 0.064(5) 0.058(5) 0.063(5) 0.009(4) 0.000(4) 0.010(4)
C56 0.065(5) 0.060(5) 0.065(5) 0.004(4) 0.007(4) 0.011(4)
C62 0.094(7) 0.089(7) 0.092(7) 0.011(5) 0.012(5) 0.009(5)
C57 0.079(6) 0.074(6) 0.078(6) 0.006(4) 0.008(4) 0.013(4)
C59 0.074(5) 0.056(5) 0.061(5) 0.011(4) 0.008(4) 0.009(4)
N4 0.079(5) 0.066(5) 0.076(5) 0.002(4) 0.016(4) 0.012(4)
C58 0.079(6) 0.062(5) 0.071(6) 0.011(4) 0.007(4) 0.007(4)
C60 0.163(7) 0.144(7) 0.155(7) 0.018(5) 0.012(5) 0.016(5)
C59A 0.113(8) 0.112(8) 0.116(8) 0.016(5) 0.012(5) 0.008(5)
N4A 0.158(10) 0.155(10) 0.155(10) 0.021(5) 0.012(5) 0.011(5)
C56A 0.112(8) 0.106(8) 0.109(8) 0.014(5) 0.010(5) 0.008(5)
C54A 0.092(7) 0.085(7) 0.091(7) 0.011(5) 0.009(5) 0.009(5)
C57A 0.140(11) 0.135(10) 0.137(11) 0.018(5) 0.012(5) 0.010(5)
C58A 0.123(9) 0.121(9) 0.123(9) 0.016(5) 0.013(5) 0.005(5)
C55A 0.097(8) 0.090(8) 0.096(8) 0.012(5) 0.009(5) 0.007(5)
C61A 0.137(10) 0.137(10) 0.137(10) 0.016(5) 0.006(5) 0.014(5)
C61 0.24(2) 0.23(2) 0.24(2) 0.032(11) 0.023(10) 0.018(10)
O4A 0.085(6) 0.076(6) 0.082(6) 0.005(4) 0.007(4) 0.013(4)
O5 0.170(5) 0.147(5) 0.162(5) 0.037(4) 0.019(4) 0.032(4)
C64 0.118(5) 0.086(4) 0.106(5) 0.008(4) 0.018(4) 0.011(4)
C65 0.128(6) 0.112(5) 0.127(6) 0.006(4) 0.009(4) 0.006(4)
C68 0.139(6) 0.119(6) 0.131(6) 0.022(4) 0.025(5) 0.004(4)
C69 0.130(6) 0.111(5) 0.124(6) 0.022(4) 0.021(4) 0.011(4)
C66 0.144(6) 0.128(6) 0.147(6) 0.014(5) 0.011(5) 0.010(5)
O6 0.264(10) 0.208(9) 0.223(10) 0.085(8) -0.001(8) 0.042(8)
C70 0.166(7) 0.154(7) 0.162(7) 0.033(5) 0.011(5) 0.015(5)
C67 0.152(7) 0.138(7) 0.150(7) 0.016(5) 0.011(5) 0.008(5)
C63 0.161(6) 0.161(6) 0.160(6) 0.0272(14) 0.0080(11) 0.0135(11)
C62A 0.093(6) 0.094(6) 0.093(6) 0.016(2) 0.006(2) 0.007(2)

loop_
_atom_type_symbol
_atom_type_description
_atom_type_scat_dispersion_real
_atom_type_scat_dispersion_imag
_atom_type_scat_source
C C 0.0181 0.0091 'International Tables Vol C Tables 4.2.6.8 and 6.1.1.4'
H H 0.0000 0.0000 'International Tables Vol C Tables 4.2.6.8 and 6.1.1.4'
N N 0.0311 0.0180 'International Tables Vol C Tables 4.2.6.8 and 6.1.1.4'
O O 0.0492 0.0322 'International Tables Vol C Tables 4.2.6.8 and 6.1.1.4'
Pt Pt -4.5932 6.9264 'International Tables Vol C Tables 4.2.6.8 and 6.1.1.4'

loop_
_geom_angle_atom_site_label_1
_geom_angle_atom_site_label_2
_geom_angle_atom_site_label_3
_geom_angle
_geom_angle_site_symmetry_1
_geom_angle_site_symmetry_3
_geom_angle_publ_flag
N2 Pt1 N1 79.23(19) . . ?
C19 Pt1 N1 175.5(2) . . ?
C19 Pt1 N2 97.2(2) . . ?
C45 Pt1 N1 96.2(2) . . ?
C45 Pt1 N2 174.0(2) . . ?
C45 Pt1 C19 87.6(3) . . ?
C24 O1 C29 118.4(5) . . ?
C5 N1 Pt1 115.4(4) . . ?
C1 N1 Pt1 126.0(4) . . ?
C1 N1 C5 118.1(5) . . ?
C6 N2 Pt1 115.8(4) . . ?
C10 N2 Pt1 126.2(4) . . ?
C10 N2 C6 117.6(5) . . ?
N2 C6 C5 114.5(5) . . ?
N2 C6 C7 121.8(5) . . ?
C7 C6 C5 123.7(5) . . ?
C31 N3 C34 121.1(6) . . ?
C31 N3 C36 121.0(6) . . ?
C34 N3 C36 117.2(6) . . ?
N1 C5 C6 114.4(5) . . ?
N1 C5 C4 120.9(5) . . ?
C4 C5 C6 124.8(5) . . ?
N1 C1 H1 118.6 . . ?
N1 C1 C2 122.9(6) . . ?
C2 C1 H1 118.6 . . ?
C6 C7 H7 119.9 . . ?
C8 C7 C6 120.3(6) . . ?
C8 C7 H7 119.9 . . ?
C5 C4 H4 119.2 . . ?
C5 C4 C3 121.5(5) . . ?
C3 C4 H4 119.2 . . ?
C55 O4 C50 116.2(13) . . ?
C30 C29 O1 114.5(6) . . ?
C28 C29 O1 123.5(6) . . ?
C28 C29 C30 122.0(6) . . ?
C44 O2 C27 103.3(8) . . ?
C4 C3 C2 116.2(5) . . ?
C4 C3 C11 122.4(5) . . ?
C2 C3 C11 121.3(5) . . ?
N3 C31 C30 120.9(6) . . ?
N3 C31 C32 121.7(6) . . ?
C30 C31 C32 117.2(6) . . ?
C7 C8 C9 116.7(6) . . ?
C7 C8 C15 122.1(6) . . ?
C9 C8 C15 121.1(6) . . ?
C1 C2 C3 120.3(6) . . ?
C1 C2 H2 119.8 . . ?
C3 C2 H2 119.8 . . ?
C3 C11 C13 111.3(5) . . ?
C3 C11 C12 107.2(5) . . ?
C14 C11 C3 111.3(5) . . ?
C14 C11 C13 108.2(5) . . ?
C14 C11 C12 109.2(6) . . ?
C12 C11 C13 109.7(6) . . ?
C26 C21 C22 118.3(6) . . ?
C26 C21 C20 120.5(6) . . ?
C22 C21 C20 121.2(6) . . ?
O1 C24 C23 115.9(6) . . ?
O1 C24 C25 123.0(6) . . ?
C25 C24 C23 121.1(6) . . ?
C45 C46 C47 175.3(7) . . ?
C21 C26 H26 118.9 . . ?
C21 C26 C25 122.2(6) . . ?
C25 C26 H26 118.9 . . ?
C20 C19 Pt1 177.6(6) . . ?
N2 C10 H10 118.4 . . ?
N2 C10 C9 123.3(6) . . ?
C9 C10 H10 118.4 . . ?
C24 C23 H23 119.8 . . ?
C22 C23 C24 120.4(6) . . ?
C22 C23 H23 119.8 . . ?
C21 C22 H22 119.8 . . ?
C23 C22 C21 120.4(6) . . ?
C23 C22 H22 119.8 . . ?
C24 C25 C26 117.6(6) . . ?
C24 C25 C27 121.1(6) . . ?
C26 C25 C27 121.3(6) . . ?
C29 C30 C31 121.2(6) . . ?
C29 C30 H30 119.4 . . ?
C31 C30 H30 119.4 . . ?
C11 C14 H14A 109.5 . . ?
C11 C14 H14B 109.5 . . ?
C11 C14 H14C 109.5 . . ?
H14A C14 H14B 109.5 . . ?
H14A C14 H14C 109.5 . . ?
H14B C14 H14C 109.5 . . ?
C29 C28 C27 121.2(6) . . ?
C29 C28 C33 116.1(6) . . ?
C33 C28 C27 122.8(6) . . ?
C11 C13 H13A 109.5 . . ?
C11 C13 H13B 109.5 . . ?
C11 C13 H13C 109.5 . . ?
H13A C13 H13B 109.5 . . ?
H13A C13 H13C 109.5 . . ?
H13B C13 H13C 109.5 . . ?
C19 C20 C21 175.3(7) . . ?
C48 C47 C46 120.1(7) . . ?
C52 C47 C46 120.8(8) . . ?
C52 C47 C48 119.0(7) . . ?
C46 C45 Pt1 177.5(7) . . ?
C25 C27 O2 107.9(6) . . ?
C28 C27 O2 108.4(6) . . ?
C28 C27 C25 112.4(6) . . ?
C38 C27 O2 103.7(6) . . ?
C38 C27 C25 111.2(6) . . ?
C38 C27 C28 112.7(7) . . ?
N3 C34 H34A 108.9 . . ?
N3 C34 H34B 108.9 . . ?
N3 C34 C35 113.2(6) . . ?
H34A C34 H34B 107.8 . . ?
C35 C34 H34A 108.9 . . ?
C35 C34 H34B 108.9 . . ?
C8 C9 H9 119.8 . . ?
C10 C9 C8 120.3(6) . . ?
C10 C9 H9 119.8 . . ?
C11 C12 H12A 109.5 . . ?
C11 C12 H12B 109.5 . . ?
C11 C12 H12C 109.5 . . ?
H12A C12 H12B 109.5 . . ?
H12A C12 H12C 109.5 . . ?
H12B C12 H12C 109.5 . . ?
C28 C33 H33 118.2 . . ?
C32 C33 C28 123.5(7) . . ?
C32 C33 H33 118.2 . . ?
C31 C32 H32 120.2 . . ?
C33 C32 C31 119.7(7) . . ?
C33 C32 H32 120.2 . . ?
C47 C48 H48 119.5 . . ?
C49 C48 C47 121.1(7) . . ?
C49 C48 H48 119.5 . . ?
C34 C35 H35A 109.5 . . ?
C34 C35 H35B 109.5 . . ?
C34 C35 H35C 109.5 . . ?
H35A C35 H35B 109.5 . . ?
H35A C35 H35C 109.5 . . ?
H35B C35 H35C 109.5 . . ?
C8 C15 C16 112.4(6) . . ?
C8 C15 C17 110.9(7) . . ?
C8 C15 C18 106.6(8) . . ?
C16 C15 C17 106.0(8) . . ?
C18 C15 C16 109.6(9) . . ?
C18 C15 C17 111.4(9) . . ?
C39 C38 C27 126.0(8) . . ?
C43 C38 C27 111.0(8) . . ?
C43 C38 C39 123.0(9) . . ?
C48 C49 H49 120.7 . . ?
C48 C49 C50 118.7(8) . . ?
C50 C49 H49 120.7 . . ?
C49 C50 O4 114.7(9) . . ?
C49 C50 C51 122.5(8) . . ?
C49 C50 O4A 114.1(10) . . ?
C51 C50 O4 122.1(9) . . ?
C51 C50 O4A 121.5(10) . . ?
C47 C52 H52 119.2 . . ?
C47 C52 C51 121.7(8) . . ?
C51 C52 H52 119.2 . . ?
C15 C16 H16A 109.5 . . ?
C15 C16 H16B 109.5 . . ?
C15 C16 H16C 109.5 . . ?
H16A C16 H16B 109.5 . . ?
H16A C16 H16C 109.5 . . ?
H16B C16 H16C 109.5 . . ?
C15 C17 H17A 109.5 . . ?
C15 C17 H17B 109.5 . . ?
C15 C17 H17C 109.5 . . ?
H17A C17 H17B 109.5 . . ?
H17A C17 H17C 109.5 . . ?
H17B C17 H17C 109.5 . . ?
C38 C39 H39 121.1 . . ?
C38 C39 C40 117.8(10) . . ?
C40 C39 H39 121.1 . . ?
C50 C51 C52 117.1(8) . . ?
C50 C51 C53 121.6(8) . . ?
C52 C51 C53 121.3(8) . . ?
N3 C36 H36A 110.3 . . ?
N3 C36 H36B 110.3 . . ?
H36A C36 H36B 108.5 . . ?
C37 C36 N3 107.2(10) . . ?
C37 C36 H36A 110.3 . . ?
C37 C36 H36B 110.3 . . ?
C38 C43 C44 107.1(10) . . ?
C38 C43 C42 120.6(11) . . ?
C44 C43 C42 132.3(11) . . ?
O3 C44 O2 114.3(11) . . ?
O3 C44 C43 131.0(12) . . ?
C43 C44 O2 114.6(10) . . ?
C36 C37 H37A 109.5 . . ?
C36 C37 H37B 109.5 . . ?
C36 C37 H37C 109.5 . . ?
H37A C37 H37B 109.5 . . ?
H37A C37 H37C 109.5 . . ?
H37B C37 H37C 109.5 . . ?
C40 C41 H41 113.6 . . ?
C40 C41 C42 132.9(15) . . ?
C42 C41 H41 113.6 . . ?
C39 C40 H40 122.7 . . ?
C41 C40 C39 114.5(13) . . ?
C41 C40 H40 122.7 . . ?
C51 C53 C54A 111.1(12) . . ?
C51 C53 O5 104.2(11) . . ?
C54 C53 C51 110.3(10) . . ?
C54 C53 O5 95.4(11) . . ?
C54 C53 C64 124.8(13) . . ?
O5 C53 C54A 119.5(12) . . ?
C64 C53 C51 115.3(10) . . ?
C64 C53 C54A 105.0(14) . . ?
C64 C53 O5 101.9(10) . . ?
C15 C18 H18A 109.5 . . ?
C15 C18 H18B 109.5 . . ?
C15 C18 H18C 109.5 . . ?
H18A C18 H18B 109.5 . . ?
H18A C18 H18C 109.5 . . ?
H18B C18 H18C 109.5 . . ?
O4 C55 C54 123.6(15) . . ?
O4 C55 C56 115.0(16) . . ?
C54 C55 C56 121.3(16) . . ?
C43 C42 H42 124.4 . . ?
C41 C42 C43 111.1(13) . . ?
C41 C42 H42 124.4 . . ?
C55 C54 C53 123.7(14) . . ?
C55 C54 C59 118.8(15) . . ?
C59 C54 C53 116.9(14) . . ?
C55 C56 H56 119.9 . . ?
C55 C56 C57 120.3(16) . . ?
C57 C56 H56 119.9 . . ?
H62A C62 H62B 109.3 . . ?
N4 C62 H62A 111.5 . . ?
N4 C62 H62B 111.5 . . ?
N4 C62 C63 101.5(16) . . ?
C63 C62 H62A 111.5 . . ?
C63 C62 H62B 111.5 . . ?
N4 C57 C56 121.9(17) . . ?
N4 C57 C58 120.6(16) . . ?
C58 C57 C56 117.5(16) . . ?
C54 C59 H59 119.6 . . ?
C58 C59 C54 120.8(15) . . ?
C58 C59 H59 119.6 . . ?
C62 N4 C60 116.3(14) . . ?
C57 N4 C62 123.5(16) . . ?
C57 N4 C60 120.0(14) . . ?
C57 C58 H58 119.4 . . ?
C59 C58 C57 121.2(16) . . ?
C59 C58 H58 119.4 . . ?
N4 C60 H60A 112.6 . . ?
N4 C60 H60B 112.6 . . ?
H60A C60 H60B 110.1 . . ?
H60C C60 H60D 109.5 . . ?
H60C C60 H60E 109.5 . . ?
H60D C60 H60E 109.5 . . ?
C61A C60 H60C 109.5 . . ?
C61A C60 H60D 109.5 . . ?
C61A C60 H60E 109.5 . . ?
C61 C60 N4 96(2) . . ?
C61 C60 H60A 112.6 . . ?
C61 C60 H60B 112.6 . . ?
C54A C59A H59A 119.7 . . ?
C58A C59A H59A 119.7 . . ?
C58A C59A C54A 121(3) . . ?
C57A N4A C61A 120(3) . . ?
C57A N4A C63 113(2) . . ?
C61A N4A C63 126(2) . . ?
C57A C56A H56A 122.1 . . ?
C57A C56A C55A 116(3) . . ?
C55A C56A H56A 122.1 . . ?
C59A C54A C53 129(2) . . ?
C59A C54A C55A 116(2) . . ?
C55A C54A C53 114.7(19) . . ?
C56A C57A N4A 116(3) . . ?
C58A C57A N4A 123(3) . . ?
C58A C57A C56A 121(3) . . ?
C59A C58A C57A 121(3) . . ?
C59A C58A H58A 119.3 . . ?
C57A C58A H58A 119.3 . . ?
C56A C55A C54A 124(2) . . ?
C56A C55A O4A 112(2) . . ?
O4A C55A C54A 123(2) . . ?
C60 C61A N4A 80(2) . . ?
C60 C61A H61A 115.3 . . ?
C60 C61A H61B 115.3 . . ?
N4A C61A H61A 115.3 . . ?
N4A C61A H61B 115.3 . . ?
H61A C61A H61B 112.3 . . ?
C50 O4A C55A 119.7(16) . . ?
C70 O5 C53 102.1(13) . . ?
C65 C64 C53 129.2(14) . . ?
C65 C64 C69 120.8(14) . . ?
C69 C64 C53 109.9(13) . . ?
C64 C65 H65 119.3 . . ?
C64 C65 C66 121.3(16) . . ?
C66 C65 H65 119.3 . . ?
C69 C68 H68 123.0 . . ?
C67 C68 H68 123.0 . . ?
C67 C68 C69 114.0(16) . . ?
C64 C69 C68 121.4(15) . . ?
C70 C69 C64 109.1(16) . . ?
C70 C69 C68 129.5(17) . . ?
C65 C66 H66 123.3 . . ?
C67 C66 C65 113.3(17) . . ?
C67 C66 H66 123.3 . . ?
O5 C70 O6 105.0(17) . . ?
C69 C70 O5 117.0(18) . . ?
C69 C70 O6 138(2) . . ?
C68 C67 C66 129.1(19) . . ?
C68 C67 H67 115.5 . . ?
C66 C67 H67 115.5 . . ?
C62A C63 N4A 96(2) . . ?

loop_
_geom_bond_atom_site_label_1
_geom_bond_atom_site_label_2
_geom_bond_distance
_geom_bond_site_symmetry_2
_geom_bond_publ_flag
Pt1 N1 2.053(5) . ?
Pt1 N2 2.046(5) . ?
Pt1 C19 1.949(7) . ?
Pt1 C45 1.942(7) . ?
O1 C29 1.383(8) . ?
O1 C24 1.374(7) . ?
N1 C5 1.362(7) . ?
N1 C1 1.337(8) . ?
N2 C6 1.356(7) . ?
N2 C10 1.343(8) . ?
C6 C5 1.481(8) . ?
C6 C7 1.395(9) . ?
N3 C31 1.373(8) . ?
N3 C34 1.455(9) . ?
N3 C36 1.529(13) . ?
C5 C4 1.383(8) . ?
C1 H1 0.9500 . ?
C1 C2 1.374(9) . ?
C7 H7 0.9500 . ?
C7 C8 1.384(9) . ?
C4 H4 0.9500 . ?
C4 C3 1.386(8) . ?
O4 C50 1.404(15) . ?
O4 C55 1.34(2) . ?
C29 C30 1.375(9) . ?
C29 C28 1.374(9) . ?
O2 C27 1.521(10) . ?
O2 C44 1.390(13) . ?
C3 C2 1.396(9) . ?
C3 C11 1.525(8) . ?
C31 C30 1.389(10) . ?
C31 C32 1.399(10) . ?
C8 C9 1.403(10) . ?
C8 C15 1.515(10) . ?
C2 H2 0.9500 . ?
C11 C14 1.520(9) . ?
C11 C13 1.541(9) . ?
C11 C12 1.541(10) . ?
C21 C26 1.384(10) . ?
C21 C22 1.407(10) . ?
C21 C20 1.436(9) . ?
C24 C23 1.390(9) . ?
C24 C25 1.388(9) . ?
C46 C47 1.440(10) . ?
C46 C45 1.214(10) . ?
C26 H26 0.9500 . ?
C26 C25 1.406(9) . ?
C19 C20 1.210(9) . ?
C10 H10 0.9500 . ?
C10 C9 1.361(9) . ?
C23 H23 0.9500 . ?
C23 C22 1.370(9) . ?
C22 H22 0.9500 . ?
C25 C27 1.503(10) . ?
C30 H30 0.9500 . ?
C14 H14A 0.9800 . ?
C14 H14B 0.9800 . ?
C14 H14C 0.9800 . ?
C28 C27 1.497(9) . ?
C28 C33 1.382(10) . ?
C13 H13A 0.9800 . ?
C13 H13B 0.9800 . ?
C13 H13C 0.9800 . ?
C47 C48 1.397(11) . ?
C47 C52 1.374(11) . ?
C27 C38 1.478(12) . ?
C34 H34A 0.9900 . ?
C34 H34B 0.9900 . ?
C34 C35 1.510(10) . ?
C9 H9 0.9500 . ?
C12 H12A 0.9800 . ?
C12 H12B 0.9800 . ?
C12 H12C 0.9800 . ?
C33 H33 0.9500 . ?
C33 C32 1.368(10) . ?
C32 H32 0.9500 . ?
C48 H48 0.9500 . ?
C48 C49 1.384(10) . ?
C35 H35A 0.9800 . ?
C35 H35B 0.9800 . ?
C35 H35C 0.9800 . ?
C15 C16 1.538(11) . ?
C15 C17 1.539(13) . ?
C15 C18 1.529(15) . ?
C38 C39 1.363(13) . ?
C38 C43 1.345(13) . ?
C49 H49 0.9500 . ?
C49 C50 1.385(12) . ?
C50 C51 1.386(13) . ?
C50 O4A 1.418(18) . ?
C52 H52 0.9500 . ?
C52 C51 1.415(12) . ?
O3 C44 1.292(15) . ?
C16 H16A 0.9800 . ?
C16 H16B 0.9800 . ?
C16 H16C 0.9800 . ?
C17 H17A 0.9800 . ?
C17 H17B 0.9800 . ?
C17 H17C 0.9800 . ?
C39 H39 0.9500 . ?
C39 C40 1.441(16) . ?
C51 C53 1.503(14) . ?
C36 H36A 0.9900 . ?
C36 H36B 0.9900 . ?
C36 C37 1.412(16) . ?
C43 C44 1.383(16) . ?
C43 C42 1.443(17) . ?
C37 H37A 0.9800 . ?
C37 H37B 0.9800 . ?
C37 H37C 0.9800 . ?
C41 H41 0.9500 . ?
C41 C40 1.293(17) . ?
C41 C42 1.341(18) . ?
C40 H40 0.9500 . ?
C53 C54 1.468(19) . ?
C53 C54A 1.61(3) . ?
C53 O5 1.598(18) . ?
C53 C64 1.483(18) . ?
C18 H18A 0.9800 . ?
C18 H18B 0.9800 . ?
C18 H18C 0.9800 . ?
C55 C54 1.37(2) . ?
C55 C56 1.40(2) . ?
C42 H42 0.9500 . ?
C54 C59 1.40(2) . ?
C56 H56 0.9500 . ?
C56 C57 1.42(2) . ?
C62 H62A 0.9900 . ?
C62 H62B 0.9900 . ?
C62 N4 1.48(3) . ?
C62 C63 1.61(3) . ?
C57 N4 1.36(2) . ?
C57 C58 1.39(2) . ?
C59 H59 0.9500 . ?
C59 C58 1.38(2) . ?
N4 C60 1.63(2) . ?
C58 H58 0.9500 . ?
C60 H60A 0.9900 . ?
C60 H60B 0.9900 . ?
C60 H60C 0.9800 . ?
C60 H60D 0.9800 . ?
C60 H60E 0.9800 . ?
C60 C61A 1.39(3) . ?
C60 C61 1.608(10) . ?
C59A H59A 0.9500 . ?
C59A C54A 1.42(3) . ?
C59A C58A 1.35(4) . ?
N4A C57A 1.46(4) . ?
N4A C61A 1.70(4) . ?
N4A C63 1.85(3) . ?
C56A H56A 0.9500 . ?
C56A C57A 1.41(4) . ?
C56A C55A 1.41(3) . ?
C54A C55A 1.43(3) . ?
C57A C58A 1.40(4) . ?
C58A H58A 0.9500 . ?
C55A O4A 1.43(3) . ?
C61A H61A 0.9900 . ?
C61A H61B 0.9900 . ?
O5 C70 1.40(2) . ?
C64 C65 1.261(17) . ?
C64 C69 1.401(18) . ?
C65 H65 0.9500 . ?
C65 C66 1.48(2) . ?
C68 H68 0.9500 . ?
C68 C69 1.425(19) . ?
C68 C67 1.29(2) . ?
C69 C70 1.30(2) . ?
C66 H66 0.9500 . ?
C66 C67 1.37(2) . ?
O6 C70 1.41(2) . ?
C67 H67 0.9500 . ?
C63 C62A 1.22(3) . ?

loop_
_smtbx_masks_void_nr
_smtbx_masks_void_average_x
_smtbx_masks_void_average_y
_smtbx_masks_void_average_z
_smtbx_masks_void_volume
_smtbx_masks_void_count_electrons
_smtbx_masks_void_content
1 -0.791 0.000 0.500 609.9 50.6 ?
2 0.475 0.111 0.111 7.2 1.0 ?
3 0.525 0.889 0.889 7.2 1.0 ?
